data_7106985
loop_
_publ_author_name
'Manuela Melucci'
'Massimo Zambianchi'
'Laura Favaretto'
'Massimo Gazzano'
'Alberto Zanelli'
'Magda Monari'
'Raffaella Capelli'
'Stefano Troisi'
'Stefano Toffanin'
'Michele Muccini'

_publ_section_title
;
 Thienopyrrolyl dione end-capped oligothiophene ambipolar semiconductors
 for thin film- and light emitting transistors
;
_journal_name_full Chem.Commun.
_journal_page_first 11840
_journal_paper_doi 10.1039/c1cc14179a
_journal_volume 47
_journal_year 2011
_chemical_formula_sum 'C28 H24 N2 O4 S4'
_chemical_formula_weight 580.73
_chemical_name_systematic
;
2,2'-(2,2'-bithiophene-5,5'-diyl)bis(5-butyl-5H-thieno[2,3-c]pyrrole-4,6-dione
;
_space_group_IT_number 2
_symmetry_cell_setting triclinic
_symmetry_space_group_name_Hall '-P 1'
_symmetry_space_group_name_H-M 'P -1'
_atom_sites_solution_hydrogens geom
_atom_sites_solution_primary direct
_atom_sites_solution_secondary difmap
_audit_creation_method SHELXL-97
_cell_angle_alpha 71.880(9)
_cell_angle_beta 86.802(10)
_cell_angle_gamma 86.926(10)
_cell_formula_units_Z 1
_cell_length_a 4.841(4)
_cell_length_b 11.278(7)
_cell_length_c 12.907(9)
_cell_measurement_temperature 296(2)
_cell_volume 668.2(8)
_computing_structure_refinement 'SHELXL-97 (Sheldrick, 2008)'
_computing_structure_solution 'SHELXS-97 (Sheldrick, 2008)'
_diffrn_ambient_temperature 296(2)
_diffrn_measured_fraction_theta_full 0.972
_diffrn_measured_fraction_theta_max 0.972
_diffrn_radiation_monochromator graphite
_diffrn_radiation_source 'fine-focus sealed tube'
_diffrn_radiation_type MoK\a
_diffrn_radiation_wavelength 0.71073
_diffrn_reflns_av_R_equivalents 0.0777
_diffrn_reflns_av_sigmaI/netI 0.1042
_diffrn_reflns_limit_h_max 5
_diffrn_reflns_limit_h_min -5
_diffrn_reflns_limit_k_max 12
_diffrn_reflns_limit_k_min -12
_diffrn_reflns_limit_l_max 14
_diffrn_reflns_limit_l_min -14
_diffrn_reflns_number 5269
_diffrn_reflns_theta_full 24.00
_diffrn_reflns_theta_max 24.00
_diffrn_reflns_theta_min 1.66
_exptl_absorpt_coefficient_mu 0.394
_exptl_crystal_density_diffrn 1.443
_exptl_crystal_density_method 'not measured'
_exptl_crystal_F_000 302
_refine_diff_density_max 1.228
_refine_diff_density_min -0.448
_refine_diff_density_rms 0.132
_refine_ls_extinction_method none
_refine_ls_goodness_of_fit_ref 0.837
_refine_ls_hydrogen_treatment mixed
_refine_ls_matrix_type full
_refine_ls_number_parameters 173
_refine_ls_number_reflns 2053
_refine_ls_number_restraints 0
_refine_ls_restrained_S_all 0.837
_refine_ls_R_factor_all 0.1569
_refine_ls_R_factor_gt 0.0956
_refine_ls_shift/su_max 0.096
_refine_ls_shift/su_mean 0.019
_refine_ls_structure_factor_coef Fsqd
_refine_ls_weighting_details 'calc w=1/[\s^2^(Fo^2^)+(0.1811P)^2^+3.4852P] where P=(Fo^2^+2Fc^2^)/3'
_refine_ls_weighting_scheme calc
_refine_ls_wR_factor_gt 0.2337
_refine_ls_wR_factor_ref 0.2894
_reflns_number_gt 1091
_reflns_number_total 2053
_reflns_threshold_expression >2sigma(I)
_cod_data_source_file c1cc14179a.txt
_cod_data_source_block tiofmg_0m
_cod_database_code 7106985

loop_
_symmetry_equiv_pos_as_xyz
'x, y, z'
'-x, -y, -z'

loop_
_atom_site_label
_atom_site_type_symbol
_atom_site_fract_x
_atom_site_fract_y
_atom_site_fract_z
_atom_site_U_iso_or_equiv
_atom_site_adp_type
_atom_site_occupancy
_atom_site_symmetry_multiplicity
_atom_site_calc_flag
_atom_site_refinement_flags
S1 S 0.2660(5) 0.4568(2) 0.40852(18) 0.0483(8) Uani 1 1 d .
S2 S 0.6923(4) 0.11028(19) 0.38682(17) 0.0423(7) Uani 1 1 d .
C1 C 0.9157(14) 0.0557(7) 0.4951(6) 0.0350(18) Uani 1 1 d .
C2 C 0.8943(16) 0.1330(8) 0.5591(6) 0.041(2) Uani 1 1 d .
H2 H 0.9983 0.1206 0.6203 0.049 Uiso 1 1 calc R
C3 C 0.6994(17) 0.2329(8) 0.5231(7) 0.046(2) Uani 1 1 d .
H3 H 0.6619 0.2924 0.5588 0.056 Uiso 1 1 calc R
C4 C 0.5702(16) 0.2347(7) 0.4309(7) 0.040(2) Uani 1 1 d .
C7 C 0.0492(16) 0.4285(7) 0.2412(7) 0.041(2) Uani 1 1 d .
C8 C 0.0465(16) 0.5083(7) 0.3025(6) 0.040(2) Uani 1 1 d .
C6 C 0.2294(16) 0.3215(8) 0.2767(6) 0.041(2) Uani 1 1 d .
H6 H 0.2533 0.2586 0.2441 0.049 Uiso 1 1 calc R
C5 C 0.3663(16) 0.3256(7) 0.3687(6) 0.0379(19) Uani 1 1 d .
C10 C -0.1548(17) 0.4781(8) 0.1544(7) 0.046(2) Uani 1 1 d .
C9 C -0.1419(17) 0.6161(8) 0.2571(7) 0.045(2) Uani 1 1 d .
C11 C -0.4442(17) 0.6808(9) 0.0930(7) 0.051(2) Uani 1 1 d .
H11A H -0.5704 0.7201 0.1346 0.061 Uiso 1 1 calc R
H11B H -0.5535 0.6352 0.0584 0.061 Uiso 1 1 calc R
C12 C -0.2919(19) 0.7814(9) 0.0052(7) 0.054(2) Uani 1 1 d .
H12A H -0.1878 0.8288 0.0397 0.065 Uiso 1 1 calc R
H12B H -0.1608 0.7419 -0.0347 0.065 Uiso 1 1 calc R
C13 C -0.485(2) 0.8701(9) -0.0747(8) 0.062(3) Uani 1 1 d .
H13A H -0.5838 0.8234 -0.1113 0.074 Uiso 1 1 calc R
H13B H -0.6196 0.9077 -0.0348 0.074 Uiso 1 1 calc R
C14 C -0.327(3) 0.9744(10) -0.1609(9) 0.090(4) Uani 1 1 d .
H14A H -0.2203 1.0179 -0.1248 0.135 Uiso 1 1 calc R
H14B H -0.4578 1.0319 -0.2060 0.135 Uiso 1 1 calc R
H14C H -0.2063 0.9381 -0.2052 0.135 Uiso 1 1 calc R
N1 N -0.2567(13) 0.5929(6) 0.1673(5) 0.0452(18) Uani 1 1 d .
O2 O -0.1987(14) 0.7081(6) 0.2851(6) 0.069(2) Uani 1 1 d .
O1 O -0.2254(14) 0.4336(6) 0.0865(5) 0.0628(19) Uani 1 1 d .

loop_
_atom_site_aniso_label
_atom_site_aniso_U_11
_atom_site_aniso_U_22
_atom_site_aniso_U_33
_atom_site_aniso_U_23
_atom_site_aniso_U_13
_atom_site_aniso_U_12
S1 0.0527(14) 0.0423(14) 0.0517(14) -0.0166(11) -0.0182(11) 0.0119(10)
S2 0.0426(13) 0.0405(13) 0.0452(13) -0.0151(10) -0.0141(9) 0.0097(9)
C1 0.026(4) 0.036(4) 0.040(4) -0.007(4) -0.011(3) 0.003(3)
C2 0.045(5) 0.046(5) 0.034(4) -0.012(4) -0.011(4) 0.001(4)
C3 0.051(5) 0.044(5) 0.046(5) -0.018(4) -0.011(4) 0.006(4)
C4 0.040(5) 0.031(4) 0.046(5) -0.010(4) -0.009(4) 0.003(4)
C7 0.037(5) 0.037(5) 0.050(5) -0.013(4) -0.008(4) 0.000(4)
C8 0.041(5) 0.039(5) 0.038(5) -0.009(4) -0.009(4) 0.002(4)
C6 0.038(4) 0.039(5) 0.042(5) -0.005(4) -0.005(4) 0.002(4)
C5 0.040(4) 0.029(4) 0.045(5) -0.012(4) -0.006(4) 0.003(3)
C10 0.037(5) 0.054(6) 0.043(5) -0.011(4) -0.004(4) 0.003(4)
C9 0.047(5) 0.038(5) 0.050(5) -0.013(4) -0.010(4) 0.006(4)
C11 0.046(5) 0.057(6) 0.046(5) -0.011(4) -0.016(4) 0.007(4)
C12 0.058(6) 0.053(6) 0.046(5) -0.008(4) -0.007(4) 0.011(5)
C13 0.079(7) 0.048(6) 0.052(6) -0.007(5) -0.004(5) 0.010(5)
C14 0.154(12) 0.056(7) 0.058(7) -0.015(6) -0.009(7) -0.003(7)
N1 0.050(4) 0.044(4) 0.041(4) -0.013(3) -0.018(3) 0.011(3)
O2 0.083(5) 0.050(4) 0.075(5) -0.022(4) -0.026(4) 0.020(4)
O1 0.077(5) 0.065(4) 0.057(4) -0.031(3) -0.030(3) 0.010(3)

loop_
_atom_type_symbol
_atom_type_description
_atom_type_scat_dispersion_real
_atom_type_scat_dispersion_imag
_atom_type_scat_source
C C 0.0033 0.0016 'International Tables Vol C Tables 4.2.6.8 and 6.1.1.4'
H H 0.0000 0.0000 'International Tables Vol C Tables 4.2.6.8 and 6.1.1.4'
N N 0.0061 0.0033 'International Tables Vol C Tables 4.2.6.8 and 6.1.1.4'
O O 0.0106 0.0060 'International Tables Vol C Tables 4.2.6.8 and 6.1.1.4'
S S 0.1246 0.1234 'International Tables Vol C Tables 4.2.6.8 and 6.1.1.4'

loop_
_geom_angle_atom_site_label_1
_geom_angle_atom_site_label_2
_geom_angle_atom_site_label_3
_geom_angle
_geom_angle_site_symmetry_1
_geom_angle_site_symmetry_3
C8 S1 C5 90.8(4) . .
C1 S2 C4 92.2(4) . .
C2 C1 C1 130.5(8) . 2_756
C2 C1 S2 110.1(5) . .
C1 C1 S2 119.4(8) 2_756 .
C3 C2 C1 113.4(7) . .
C4 C3 C2 114.0(8) . .
C3 C4 C5 129.3(8) . .
C3 C4 S2 110.3(6) . .
C5 C4 S2 120.4(6) . .
C8 C7 C6 115.1(7) . .
C8 C7 C10 108.2(7) . .
C6 C7 C10 136.7(8) . .
C7 C8 C9 110.2(7) . .
C7 C8 S1 112.1(6) . .
C9 C8 S1 137.8(7) . .
C7 C6 C5 109.3(8) . .
C4 C5 C6 127.6(7) . .
C4 C5 S1 119.7(6) . .
C6 C5 S1 112.7(6) . .
O1 C10 N1 125.6(7) . .
O1 C10 C7 129.5(8) . .
N1 C10 C7 104.9(7) . .
O2 C9 N1 124.1(7) . .
O2 C9 C8 131.0(8) . .
N1 C9 C8 104.9(7) . .
N1 C11 C12 112.7(7) . .
C13 C12 C11 112.9(7) . .
C14 C13 C12 112.2(9) . .
C9 N1 C10 111.8(6) . .
C9 N1 C11 123.8(7) . .
C10 N1 C11 124.2(7) . .

loop_
_geom_bond_atom_site_label_1
_geom_bond_atom_site_label_2
_geom_bond_distance
_geom_bond_site_symmetry_2
S1 C8 1.715(8) .
S1 C5 1.748(8) .
S2 C1 1.750(7) .
S2 C4 1.736(8) .
C1 C2 1.372(11) .
C1 C1 1.437(15) 2_756
C2 C3 1.409(11) .
C3 C4 1.370(11) .
C4 C5 1.462(10) .
C7 C8 1.370(11) .
C7 C6 1.419(11) .
C7 C10 1.490(11) .
C8 C9 1.466(11) .
C6 C5 1.406(11) .
C10 O1 1.209(10) .
C10 N1 1.416(11) .
C9 O2 1.214(10) .
C9 N1 1.413(10) .
C11 N1 1.461(9) .
C11 C12 1.521(12) .
C12 C13 1.516(12) .
C13 C14 1.545(15) .
